data_7230164
loop_
_publ_author_name
'Chu, Xiaodan'
'Zhang, Shaowei'
'Wang, Zhuo'
'Li, Tongyu'
'Zhu, Bolin'

_publ_section_title
;
 Aromatic alkyne insertion into six-membered cyclometalated pyridine
 complexes of iridium: different insertion modes and structurally novel
 products
;
_journal_issue 13
_journal_name_full 'RSC Advances'
_journal_page_first 7164
_journal_paper_doi 10.1039/C7RA13547E
_journal_volume 8
_journal_year 2018
_chemical_formula_moiety 'C36 H32 Ir N O'
_chemical_formula_sum 'C36 H32 Ir N O'
_chemical_formula_weight 686.82
_space_group_crystal_system orthorhombic
_space_group_IT_number 29
_space_group_name_Hall 'P 2c -2ac'
_space_group_name_H-M_alt 'P c a 21'
_symmetry_space_group_name_Hall 'P 2c -2ac'
_symmetry_space_group_name_H-M 'P c a 21'
_atom_sites_solution_hydrogens geom
_atom_sites_solution_primary dual
_audit_creation_date 2017-11-13
_audit_creation_method
;
Olex2 1.2-beta
(compiled 2017.08.10 svn.r3458 for OlexSys, GUI svn.r5381)
;
_audit_update_record
;
2017-12-06 deposited with the CCDC.
2018-02-07 downloaded from the CCDC.
;
_cell_angle_alpha 90
_cell_angle_beta 90
_cell_angle_gamma 90
_cell_formula_units_Z 4
_cell_length_a 17.5282(5)
_cell_length_b 11.5480(3)
_cell_length_c 13.7850(4)
_cell_measurement_reflns_used 10398
_cell_measurement_temperature 99.99(10)
_cell_measurement_theta_max 28.9930
_cell_measurement_theta_min 3.8700
_cell_volume 2790.30(13)
_computing_cell_refinement 'CrysAlisPro 1.171.38.41 (Rigaku OD, 2015)'
_computing_data_collection 'CrysAlisPro 1.171.38.41 (Rigaku OD, 2015)'
_computing_data_reduction 'CrysAlisPro 1.171.38.41 (Rigaku OD, 2015)'
_computing_molecular_graphics 'Olex2 (Dolomanov et al., 2009)'
_computing_publication_material 'Olex2 (Dolomanov et al., 2009)'
_computing_structure_refinement 'ShelXL (Sheldrick, 2015)'
_computing_structure_solution 'ShelXT (Sheldrick, 2015)'
_diffrn_ambient_environment N~2~
_diffrn_ambient_temperature 99.99(10)
_diffrn_detector 'CCD plate'
_diffrn_detector_area_resol_mean 5.2740
_diffrn_detector_type AtlasS2
_diffrn_measured_fraction_theta_full 0.997
_diffrn_measured_fraction_theta_max 0.997
_diffrn_measurement_details
;
List of Runs (angles in degrees, time in seconds):

  # Type    Start    End  Width  t~exp~   \w     \q     \k     \f   Frames
#--------------------------------------------------------------------------
  1  \w      0.00  84.00   1.00    2.36    --   11.08  77.00  90.00   84
  2  \w     44.00  96.00   1.00    2.36    --   11.08 178.00  90.00   52
  3  \w     -9.00  83.00   1.00    2.36    --   11.08  38.00-120.00   92
  4  \w    -19.00  16.00   1.00    2.36    --  -11.24 -99.00   0.00   35
  5  \w     36.00  61.00   1.00    2.36    --   11.08-178.00   0.00   25
  6  \w     72.00  98.00   1.00    2.36    --   11.08-178.00   0.00   26
  7  \w    -45.00  17.00   1.00    2.36    --   11.08 -38.00 -90.00   62
;
_diffrn_measurement_device 'four-circle diffractometer'
_diffrn_measurement_device_type 'SuperNova, Dual, Cu at zero, AtlasS2'
_diffrn_measurement_method '\w scans'
_diffrn_orient_matrix_type 'CrysAlisPro convention (1999,Acta A55,543-557)'
_diffrn_orient_matrix_UB_11 -0.0171513000
_diffrn_orient_matrix_UB_12 0.0338970000
_diffrn_orient_matrix_UB_13 0.0369606000
_diffrn_orient_matrix_UB_21 -0.0313214000
_diffrn_orient_matrix_UB_22 0.0117234000
_diffrn_orient_matrix_UB_23 -0.0310656000
_diffrn_orient_matrix_UB_31 -0.0190247000
_diffrn_orient_matrix_UB_32 -0.0498493000
_diffrn_orient_matrix_UB_33 0.0178279000
_diffrn_radiation_monochromator mirror
_diffrn_radiation_probe x-ray
_diffrn_radiation_type MoK\a
_diffrn_radiation_wavelength 0.71073
_diffrn_reflns_av_R_equivalents 0.0523
_diffrn_reflns_av_unetI/netI 0.0391
_diffrn_reflns_Laue_measured_fraction_full 0.997
_diffrn_reflns_Laue_measured_fraction_max 0.997
_diffrn_reflns_limit_h_max 20
_diffrn_reflns_limit_h_min -20
_diffrn_reflns_limit_k_max 13
_diffrn_reflns_limit_k_min -13
_diffrn_reflns_limit_l_max 16
_diffrn_reflns_limit_l_min -12
_diffrn_reflns_number 23163
_diffrn_reflns_point_group_measured_fraction_full 0.911
_diffrn_reflns_point_group_measured_fraction_max 0.911
_diffrn_reflns_theta_full 25.009
_diffrn_reflns_theta_max 25.009
_diffrn_reflns_theta_min 3.271
_diffrn_source 'micro-focus sealed X-ray tube'
_diffrn_source_type 'SuperNova (Mo) X-ray Source'
_exptl_absorpt_coefficient_mu 4.815
_exptl_absorpt_correction_T_max 1.00000
_exptl_absorpt_correction_T_min 0.58052
_exptl_absorpt_correction_type multi-scan
_exptl_absorpt_process_details
;
CrysAlisPro 1.171.38.41 (Rigaku Oxford Diffraction, 2015)
Empirical absorption correction using spherical harmonics,
 implemented in SCALE3 ABSPACK scaling algorithm.
;
_exptl_crystal_colour brown
_exptl_crystal_colour_primary brown
_exptl_crystal_density_diffrn 1.635
_exptl_crystal_description block
_exptl_crystal_F_000 1360
_exptl_crystal_size_max 0.25
_exptl_crystal_size_mid 0.22
_exptl_crystal_size_min 0.2
_refine_diff_density_max 0.785
_refine_diff_density_min -0.575
_refine_diff_density_rms 0.087
_refine_ls_abs_structure_details
;
 Flack x determined using 1642 quotients [(I+)-(I-)]/[(I+)+(I-)]
 (Parsons, Flack and Wagner, Acta Cryst. B69 (2013) 249-259).
;
_refine_ls_abs_structure_Flack -0.038(7)
_refine_ls_extinction_method none
_refine_ls_goodness_of_fit_ref 1.051
_refine_ls_hydrogen_treatment constr
_refine_ls_matrix_type full
_refine_ls_number_parameters 357
_refine_ls_number_reflns 4480
_refine_ls_number_restraints 115
_refine_ls_restrained_S_all 1.051
_refine_ls_R_factor_all 0.0276
_refine_ls_R_factor_gt 0.0233
_refine_ls_shift/su_max 0.000
_refine_ls_shift/su_mean 0.000
_refine_ls_structure_factor_coef Fsqd
_refine_ls_weighting_details 'w=1/[\s^2^(Fo^2^)+(0.0130P)^2^+2.5775P] where P=(Fo^2^+2Fc^2^)/3'
_refine_ls_weighting_scheme calc
_refine_ls_wR_factor_gt 0.0469
_refine_ls_wR_factor_ref 0.0490
_reflns_Friedel_coverage 0.746
_reflns_Friedel_fraction_full 0.817
_reflns_Friedel_fraction_max 0.817
_reflns_number_gt 4128
_reflns_number_total 4480
_reflns_threshold_expression 'I > 2\s(I)'
_cod_data_source_file c7ra13547e2.cif
_cod_data_source_block a161008b
_cod_original_cell_volume 2790.31(12)
_cod_database_code 7230164
_shelx_shelxl_version_number 2014/7
_shelx_space_group_comment
;
The symmetry employed for this shelxl refinement is uniquely defined
by the following loop, which should always be used as a source of
symmetry information in preference to the above space-group names.
They are only intended as comments.
;
_reflns_odcompleteness_completeness 99.63
_reflns_odcompleteness_iscentric 1
_reflns_odcompleteness_theta 26.32
_olex2_refinement_description
;
1. Fixed Uiso
 At 1.2 times of:
  All C(H) groups
 At 1.5 times of:
  All C(H,H,H) groups
2. Uiso/Uaniso restraints and constraints
C15 \\sim C16 \\sim C17 \\sim C18 \\sim C19 \\sim C20: within 2A with sigma of
0.001 and sigma for terminal atoms of 0.002
Uanis(C28) \\sim Ueq, Uanis(C27) \\sim Ueq, Uanis(C33) \\sim Ueq, Uanis(C9)
\\sim Ueq, Uanis(C8) \\sim Ueq, Uanis(C10) \\sim Ueq, Uanis(C7) \\sim Ueq,
Uanis(C12) \\sim Ueq, Uanis(C11) \\sim Ueq, Uanis(C6) \\sim Ueq, Uanis(C14)
\\sim Ueq, Uanis(C21) \\sim Ueq, Uanis(C22) \\sim Ueq: with sigma of 0.005 and
sigma for terminal atoms of 0.002
3.a Aromatic/amide H refined with riding coordinates:
 C2(H2), C3(H3), C4(H4), C5(H5), C9(H9), C10(H10), C11(H11), C12(H12),
 C16(H16), C17(H17), C18(H18), C19(H19), C20(H20), C23(H23), C24(H24), C25(H25),
  C26(H26)
3.b Idealised Me refined as rotating group:
 C32(H32A,H32B,H32C), C33(H33A,H33B,H33C), C34(H34A,H34B,H34C), C35(H35A,H35B,
 H35C), C36(H36A,H36B,H36C)
;
_olex2_submission_special_instructions 'No special instructions were received'
_oxdiff_exptl_absorpt_empirical_details
;
Empirical correction (ABSPACK) includes:
- Absorption correction using spherical harmonics
- Frame scaling
;
_oxdiff_exptl_absorpt_empirical_full_max 1.644
_oxdiff_exptl_absorpt_empirical_full_min 0.785

loop_
_space_group_symop_operation_xyz
'x, y, z'
'-x, -y, z+1/2'
'-x+1/2, y, z+1/2'
'x+1/2, -y, z'

loop_
_atom_site_label
_atom_site_type_symbol
_atom_site_fract_x
_atom_site_fract_y
_atom_site_fract_z
_atom_site_U_iso_or_equiv
_atom_site_adp_type
_atom_site_occupancy
_atom_site_site_symmetry_order
_atom_site_calc_flag
_atom_site_refinement_flags_posn
_atom_site_refinement_flags_adp
Ir1 Ir 0.15294(2) 0.13965(2) 0.80034(4) 0.01045(8) Uani 1 1 d . .
O1 O -0.0683(3) 0.1797(5) 0.7092(4) 0.0294(13) Uani 1 1 d . .
N1 N 0.1157(3) 0.2242(5) 0.6751(4) 0.0156(13) Uani 1 1 d . .
C1 C 0.0452(4) 0.2713(6) 0.6700(6) 0.0163(18) Uani 1 1 d . .
C2 C 0.1629(4) 0.2391(6) 0.5988(5) 0.0175(16) Uani 1 1 d . .
H2 H 0.2112 0.2060 0.6013 0.021 Uiso 1 1 calc R .
C3 C 0.1428(5) 0.3014(6) 0.5173(6) 0.0230(18) Uani 1 1 d . .
H3 H 0.1764 0.3088 0.4654 0.028 Uiso 1 1 calc R .
C4 C 0.0718(5) 0.3523(6) 0.5145(6) 0.0266(19) Uani 1 1 d . .
H4 H 0.0573 0.3973 0.4617 0.032 Uiso 1 1 calc R .
C5 C 0.0226(7) 0.3356(8) 0.5911(8) 0.025(2) Uani 1 1 d . .
H5 H -0.0260 0.3679 0.5895 0.029 Uiso 1 1 calc R .
C6 C -0.0157(5) 0.2381(7) 0.7431(6) 0.019(2) Uani 1 1 d . U
C7 C -0.0206(5) 0.2814(7) 0.8435(6) 0.017(2) Uani 1 1 d . U
C8 C 0.0443(4) 0.3110(6) 0.8988(6) 0.0147(18) Uani 1 1 d . U
C9 C 0.0322(6) 0.3474(7) 0.9949(8) 0.017(2) Uani 1 1 d . U
H9 H 0.0740 0.3668 1.0332 0.021 Uiso 1 1 calc R .
C10 C -0.0407(5) 0.3551(6) 1.0338(6) 0.0237(18) Uani 1 1 d . U
H10 H -0.0471 0.3789 1.0977 0.028 Uiso 1 1 calc R .
C11 C -0.1036(5) 0.3279(6) 0.9785(6) 0.0268(19) Uani 1 1 d . U
H11 H -0.1524 0.3341 1.0044 0.032 Uiso 1 1 calc R .
C12 C -0.0933(4) 0.2915(6) 0.8846(6) 0.0211(17) Uani 1 1 d . U
H12 H -0.1358 0.2730 0.8473 0.025 Uiso 1 1 calc R .
C13 C 0.1216(4) 0.2955(6) 0.8601(5) 0.0134(15) Uani 1 1 d . .
C14 C 0.1725(4) 0.3843(6) 0.8561(5) 0.0128(15) Uani 1 1 d . U
C15 C 0.1584(5) 0.5041(7) 0.8913(7) 0.0333(10) Uani 1 1 d . U
C16 C 0.1090(5) 0.5779(7) 0.8405(6) 0.0347(10) Uani 1 1 d . U
H16 H 0.0850 0.5508 0.7847 0.042 Uiso 1 1 calc R .
C17 C 0.0952(5) 0.6897(7) 0.8712(7) 0.0362(10) Uani 1 1 d . U
H17 H 0.0626 0.7379 0.8366 0.043 Uiso 1 1 calc R .
C18 C 0.1300(5) 0.7276(7) 0.9525(7) 0.0363(10) Uani 1 1 d . U
H18 H 0.1207 0.8027 0.9737 0.044 Uiso 1 1 calc R .
C19 C 0.1785(5) 0.6586(7) 1.0047(7) 0.0361(10) Uani 1 1 d . U
H19 H 0.2020 0.6869 1.0604 0.043 Uiso 1 1 calc R .
C20 C 0.1925(5) 0.5455(7) 0.9735(7) 0.0348(10) Uani 1 1 d . U
H20 H 0.2252 0.4981 1.0088 0.042 Uiso 1 1 calc R .
C21 C 0.2456(3) 0.3532(5) 0.8121(10) 0.0143(18) Uani 1 1 d . U
C22 C 0.2513(3) 0.2342(5) 0.7866(6) 0.0135(17) Uani 1 1 d . U
C23 C 0.3211(4) 0.1980(6) 0.7484(5) 0.0188(17) Uani 1 1 d . .
H23 H 0.3269 0.1210 0.7303 0.023 Uiso 1 1 calc R .
C24 C 0.3825(4) 0.2739(6) 0.7365(5) 0.0176(16) Uani 1 1 d . .
H24 H 0.4287 0.2462 0.7127 0.021 Uiso 1 1 calc R .
C25 C 0.3753(4) 0.3896(6) 0.7598(5) 0.0211(17) Uani 1 1 d . .
H25 H 0.4156 0.4405 0.7499 0.025 Uiso 1 1 calc R .
C26 C 0.3065(3) 0.4291(5) 0.7986(10) 0.0202(13) Uani 1 1 d . .
H26 H 0.3012 0.5067 0.8155 0.024 Uiso 1 1 calc R .
C27 C 0.1859(4) -0.0472(5) 0.7776(5) 0.0121(18) Uani 1 1 d . U
C28 C 0.1045(4) -0.0382(6) 0.7657(5) 0.0169(18) Uani 1 1 d . U
C29 C 0.0722(5) 0.0004(6) 0.8549(6) 0.0162(17) Uani 1 1 d . .
C30 C 0.1333(4) 0.0237(6) 0.9215(5) 0.0157(16) Uani 1 1 d . .
C31 C 0.2031(4) -0.0083(6) 0.8746(5) 0.0126(15) Uani 1 1 d . .
C32 C 0.0628(4) -0.0657(6) 0.6742(5) 0.0237(18) Uani 1 1 d . .
H32A H 0.0129 -0.0315 0.6762 0.036 Uiso 1 1 calc GR .
H32B H 0.0581 -0.1482 0.6675 0.036 Uiso 1 1 calc GR .
H32C H 0.0906 -0.0352 0.6198 0.036 Uiso 1 1 calc GR .
C33 C -0.0115(4) -0.0003(6) 0.8825(6) 0.0224(17) Uani 1 1 d . U
H33A H -0.0213 0.0607 0.9281 0.034 Uiso 1 1 calc GR .
H33B H -0.0242 -0.0735 0.9114 0.034 Uiso 1 1 calc GR .
H33C H -0.0421 0.0113 0.8255 0.034 Uiso 1 1 calc GR .
C34 C 0.1246(5) 0.0584(6) 1.0254(5) 0.0222(17) Uani 1 1 d . .
H34A H 0.1697 0.0984 1.0464 0.033 Uiso 1 1 calc GR .
H34B H 0.1172 -0.0094 1.0645 0.033 Uiso 1 1 calc GR .
H34C H 0.0812 0.1087 1.0319 0.033 Uiso 1 1 calc GR .
C35 C 0.2804(4) -0.0149(6) 0.9220(5) 0.0196(17) Uani 1 1 d . .
H35A H 0.3193 -0.0006 0.8745 0.029 Uiso 1 1 calc GR .
H35B H 0.2875 -0.0906 0.9494 0.029 Uiso 1 1 calc GR .
H35C H 0.2837 0.0422 0.9725 0.029 Uiso 1 1 calc GR .
C36 C 0.2393(5) -0.1047(6) 0.7076(6) 0.0254(18) Uani 1 1 d . .
H36A H 0.2255 -0.0838 0.6425 0.038 Uiso 1 1 calc GR .
H36B H 0.2360 -0.1872 0.7151 0.038 Uiso 1 1 calc GR .
H36C H 0.2906 -0.0798 0.7205 0.038 Uiso 1 1 calc GR .

loop_
_atom_site_aniso_label
_atom_site_aniso_U_11
_atom_site_aniso_U_22
_atom_site_aniso_U_33
_atom_site_aniso_U_23
_atom_site_aniso_U_13
_atom_site_aniso_U_12
Ir1 0.00949(12) 0.00936(12) 0.01250(12) -0.0007(2) 0.0001(3) -0.00018(9)
O1 0.018(3) 0.036(3) 0.034(4) -0.003(3) -0.011(3) -0.005(3)
N1 0.016(3) 0.016(3) 0.016(3) -0.003(3) -0.005(3) -0.003(3)
C1 0.017(4) 0.014(4) 0.018(5) 0.003(3) -0.005(4) -0.003(3)
C2 0.019(4) 0.015(4) 0.019(4) -0.001(3) 0.004(3) 0.001(3)
C3 0.028(5) 0.023(4) 0.018(4) -0.002(3) 0.003(3) 0.001(4)
C4 0.039(5) 0.021(4) 0.019(4) 0.006(3) -0.004(4) 0.001(4)
C5 0.033(6) 0.022(5) 0.019(5) 0.004(4) -0.008(5) 0.001(5)
C6 0.011(4) 0.025(4) 0.022(4) 0.000(3) -0.007(3) 0.004(3)
C7 0.014(4) 0.014(4) 0.024(4) 0.005(3) 0.000(3) 0.001(3)
C8 0.014(4) 0.009(3) 0.022(4) 0.006(3) 0.002(3) 0.001(3)
C9 0.017(4) 0.010(4) 0.024(5) 0.005(3) -0.001(4) 0.002(3)
C10 0.025(4) 0.018(3) 0.028(4) 0.002(3) 0.009(3) 0.003(3)
C11 0.022(4) 0.024(4) 0.034(4) 0.008(3) 0.010(3) 0.004(3)
C12 0.016(3) 0.018(3) 0.030(4) 0.004(3) 0.000(3) -0.001(3)
C13 0.013(4) 0.012(4) 0.015(4) 0.000(3) -0.004(3) 0.004(3)
C14 0.012(3) 0.009(3) 0.017(3) -0.003(3) -0.001(3) 0.001(3)
C15 0.029(2) 0.021(2) 0.050(3) -0.0052(18) 0.010(2) -0.0006(18)
C16 0.031(2) 0.022(2) 0.051(3) -0.0033(18) 0.0103(19) 0.0003(18)
C17 0.033(2) 0.023(2) 0.052(3) -0.0030(18) 0.011(2) 0.0003(18)
C18 0.033(2) 0.023(2) 0.053(3) -0.0045(18) 0.012(2) -0.0011(18)
C19 0.031(2) 0.024(2) 0.053(3) -0.0069(18) 0.010(2) -0.0022(18)
C20 0.030(2) 0.023(2) 0.052(3) -0.0067(18) 0.010(2) -0.0014(18)
C21 0.012(3) 0.015(3) 0.015(5) 0.003(3) -0.003(4) -0.002(2)
C22 0.013(3) 0.019(3) 0.009(5) 0.001(3) 0.000(3) -0.002(2)
C23 0.020(4) 0.017(4) 0.019(4) 0.001(3) 0.001(3) 0.002(3)
C24 0.010(4) 0.022(4) 0.020(4) 0.000(3) 0.001(3) -0.002(3)
C25 0.015(4) 0.026(4) 0.022(4) 0.005(3) 0.000(3) -0.005(3)
C26 0.020(3) 0.016(3) 0.025(3) 0.010(6) 0.001(7) -0.004(2)
C27 0.014(3) 0.008(3) 0.015(5) 0.001(3) 0.001(3) 0.003(2)
C28 0.023(4) 0.006(3) 0.022(4) -0.002(3) -0.003(3) -0.003(3)
C29 0.016(4) 0.009(4) 0.023(5) -0.001(3) -0.002(4) 0.000(3)
C30 0.021(4) 0.010(3) 0.017(4) 0.000(3) 0.000(3) 0.000(3)
C31 0.015(4) 0.009(3) 0.014(4) 0.003(3) 0.000(3) 0.000(3)
C32 0.029(5) 0.023(4) 0.019(4) -0.003(3) -0.007(4) 0.001(4)
C33 0.020(3) 0.021(3) 0.026(3) 0.002(2) 0.000(2) 0.000(2)
C34 0.027(4) 0.020(4) 0.020(4) -0.005(3) 0.005(4) 0.001(3)
C35 0.017(4) 0.020(4) 0.022(4) 0.001(3) -0.009(3) 0.003(3)
C36 0.029(5) 0.023(4) 0.025(4) -0.007(3) 0.006(4) 0.005(4)

loop_
_atom_type_symbol
_atom_type_description
_atom_type_scat_dispersion_real
_atom_type_scat_dispersion_imag
_atom_type_scat_source
C C 0.0033 0.0016 'International Tables Vol C Tables 4.2.6.8 and 6.1.1.4'
H H 0.0000 0.0000 'International Tables Vol C Tables 4.2.6.8 and 6.1.1.4'
Ir Ir -1.4442 7.9887 'International Tables Vol C Tables 4.2.6.8 and 6.1.1.4'
N N 0.0061 0.0033 'International Tables Vol C Tables 4.2.6.8 and 6.1.1.4'
O O 0.0106 0.0060 'International Tables Vol C Tables 4.2.6.8 and 6.1.1.4'

loop_
_geom_angle_atom_site_label_1
_geom_angle_atom_site_label_2
_geom_angle_atom_site_label_3
_geom_angle
N1 Ir1 C27 114.4(2)
N1 Ir1 C28 97.6(2)
N1 Ir1 C29 114.2(3)
N1 Ir1 C30 151.2(3)
N1 Ir1 C31 151.9(2)
C13 Ir1 N1 80.7(2)
C13 Ir1 C27 164.2(3)
C13 Ir1 C28 140.9(3)
C13 Ir1 C29 108.7(3)
C13 Ir1 C30 100.9(3)
C13 Ir1 C31 127.4(3)
C22 Ir1 N1 86.4(3)
C22 Ir1 C13 78.2(3)
C22 Ir1 C27 106.4(2)
C22 Ir1 C28 140.9(3)
C22 Ir1 C29 158.8(3)
C22 Ir1 C30 122.2(3)
C22 Ir1 C31 97.0(3)
C27 Ir1 C28 37.1(3)
C27 Ir1 C29 61.8(3)
C28 Ir1 C29 36.6(2)
C30 Ir1 C27 63.7(2)
C30 Ir1 C28 62.9(3)
C30 Ir1 C29 37.7(3)
C30 Ir1 C31 38.5(3)
C31 Ir1 C27 37.9(3)
C31 Ir1 C28 62.7(3)
C31 Ir1 C29 62.6(3)
C1 N1 Ir1 121.1(5)
C2 N1 Ir1 120.8(5)
C2 N1 C1 118.0(6)
N1 C1 C5 121.4(9)
N1 C1 C6 120.5(7)
C5 C1 C6 117.3(8)
N1 C2 H2 118.5
N1 C2 C3 123.0(7)
C3 C2 H2 118.5
C2 C3 H3 120.8
C2 C3 C4 118.4(7)
C4 C3 H3 120.8
C3 C4 H4 120.5
C5 C4 C3 119.0(8)
C5 C4 H4 120.5
C1 C5 C4 120.1(10)
C1 C5 H5 119.9
C4 C5 H5 119.9
O1 C6 C1 114.4(7)
O1 C6 C7 119.8(9)
C7 C6 C1 125.4(8)
C8 C7 C6 122.8(9)
C12 C7 C6 117.5(9)
C12 C7 C8 119.7(7)
C7 C8 C13 121.3(7)
C9 C8 C7 117.4(8)
C9 C8 C13 121.2(8)
C8 C9 H9 119.3
C10 C9 C8 121.4(10)
C10 C9 H9 119.3
C9 C10 H10 119.7
C11 C10 C9 120.6(8)
C11 C10 H10 119.7
C10 C11 H11 120.4
C12 C11 C10 119.1(8)
C12 C11 H11 120.4
C7 C12 H12 119.1
C11 C12 C7 121.8(8)
C11 C12 H12 119.1
C8 C13 Ir1 120.0(5)
C14 C13 Ir1 117.9(5)
C14 C13 C8 121.9(6)
C13 C14 C15 125.3(7)
C13 C14 C21 114.0(6)
C21 C14 C15 120.7(6)
C16 C15 C14 120.3(8)
C20 C15 C14 121.5(8)
C20 C15 C16 118.2(8)
C15 C16 H16 119.2
C17 C16 C15 121.5(9)
C17 C16 H16 119.2
C16 C17 H17 120.7
C18 C17 C16 118.7(9)
C18 C17 H17 120.7
C17 C18 H18 119.0
C17 C18 C19 121.9(8)
C19 C18 H18 119.0
C18 C19 H19 120.3
C18 C19 C20 119.4(9)
C20 C19 H19 120.3
C15 C20 C19 120.3(9)
C15 C20 H20 119.8
C19 C20 H20 119.8
C22 C21 C14 113.7(5)
C26 C21 C14 124.9(7)
C26 C21 C22 121.4(7)
C21 C22 Ir1 115.6(5)
C23 C22 Ir1 127.8(5)
C23 C22 C21 116.4(6)
C22 C23 H23 118.9
C22 C23 C24 122.1(7)
C24 C23 H23 118.9
C23 C24 H24 119.7
C25 C24 C23 120.6(7)
C25 C24 H24 119.7
C24 C25 H25 120.5
C24 C25 C26 119.0(7)
C26 C25 H25 120.5
C21 C26 H26 119.7
C25 C26 C21 120.5(7)
C25 C26 H26 119.7
C28 C27 Ir1 72.2(4)
C28 C27 C31 106.9(6)
C28 C27 C36 125.2(6)
C31 C27 Ir1 68.1(4)
C31 C27 C36 127.1(6)
C36 C27 Ir1 132.2(5)
C27 C28 Ir1 70.8(4)
C27 C28 C32 124.5(7)
C29 C28 Ir1 71.6(4)
C29 C28 C27 108.5(6)
C29 C28 C32 127.0(7)
C32 C28 Ir1 123.6(5)
C28 C29 Ir1 71.8(5)
C28 C29 C30 108.3(6)
C28 C29 C33 126.8(7)
C30 C29 Ir1 67.3(4)
C30 C29 C33 124.2(7)
C33 C29 Ir1 133.7(5)
C29 C30 Ir1 75.0(4)
C29 C30 C34 125.9(7)
C31 C30 Ir1 71.1(4)
C31 C30 C29 107.4(6)
C31 C30 C34 126.1(7)
C34 C30 Ir1 126.1(5)
C27 C31 Ir1 74.0(4)
C27 C31 C35 125.1(7)
C30 C31 Ir1 70.4(4)
C30 C31 C27 108.7(6)
C30 C31 C35 125.8(7)
C35 C31 Ir1 127.4(5)
C28 C32 H32A 109.5
C28 C32 H32B 109.5
C28 C32 H32C 109.5
H32A C32 H32B 109.5
H32A C32 H32C 109.5
H32B C32 H32C 109.5
C29 C33 H33A 109.5
C29 C33 H33B 109.5
C29 C33 H33C 109.5
H33A C33 H33B 109.5
H33A C33 H33C 109.5
H33B C33 H33C 109.5
C30 C34 H34A 109.5
C30 C34 H34B 109.5
C30 C34 H34C 109.5
H34A C34 H34B 109.5
H34A C34 H34C 109.5
H34B C34 H34C 109.5
C31 C35 H35A 109.5
C31 C35 H35B 109.5
C31 C35 H35C 109.5
H35A C35 H35B 109.5
H35A C35 H35C 109.5
H35B C35 H35C 109.5
C27 C36 H36A 109.5
C27 C36 H36B 109.5
C27 C36 H36C 109.5
H36A C36 H36B 109.5
H36A C36 H36C 109.5
H36B C36 H36C 109.5

loop_
_geom_bond_atom_site_label_1
_geom_bond_atom_site_label_2
_geom_bond_distance
Ir1 N1 2.088(6)
Ir1 C13 2.054(7)
Ir1 C22 2.049(6)
Ir1 C27 2.256(6)
Ir1 C28 2.274(7)
Ir1 C29 2.270(8)
Ir1 C30 2.168(7)
Ir1 C31 2.177(7)
O1 C6 1.234(10)
N1 C1 1.352(9)
N1 C2 1.349(9)
C1 C5 1.375(12)
C1 C6 1.517(12)
C2 H2 0.9300
C2 C3 1.380(11)
C3 H3 0.9300
C3 C4 1.376(11)
C4 H4 0.9300
C4 C5 1.377(15)
C5 H5 0.9300
C6 C7 1.475(10)
C7 C8 1.411(12)
C7 C12 1.400(12)
C8 C9 1.406(14)
C8 C13 1.466(10)
C9 H9 0.9300
C9 C10 1.389(13)
C10 H10 0.9300
C10 C11 1.377(12)
C11 H11 0.9300
C11 C12 1.373(11)
C12 H12 0.9300
C13 C14 1.361(10)
C14 C15 1.488(10)
C14 C21 1.461(10)
C15 C16 1.403(12)
C15 C20 1.367(12)
C16 H16 0.9300
C16 C17 1.380(11)
C17 H17 0.9300
C17 C18 1.348(12)
C18 H18 0.9300
C18 C19 1.370(13)
C19 H19 0.9300
C19 C20 1.397(11)
C20 H20 0.9300
C21 C22 1.422(9)
C21 C26 1.395(8)
C22 C23 1.396(9)
C23 H23 0.9300
C23 C24 1.398(10)
C24 H24 0.9300
C24 C25 1.380(10)
C25 H25 0.9300
C25 C26 1.395(11)
C26 H26 0.9300
C27 C28 1.440(10)
C27 C31 1.443(10)
C27 C36 1.499(10)
C28 C29 1.426(9)
C28 C32 1.492(10)
C29 C30 1.437(10)
C29 C33 1.516(11)
C30 C31 1.433(10)
C30 C34 1.494(10)
C31 C35 1.507(10)
C32 H32A 0.9600
C32 H32B 0.9600
C32 H32C 0.9600
C33 H33A 0.9600
C33 H33B 0.9600
C33 H33C 0.9600
C34 H34A 0.9600
C34 H34B 0.9600
C34 H34C 0.9600
C35 H35A 0.9600
C35 H35B 0.9600
C35 H35C 0.9600
C36 H36A 0.9600
C36 H36B 0.9600
C36 H36C 0.9600

loop_
_geom_torsion_atom_site_label_1
_geom_torsion_atom_site_label_2
_geom_torsion_atom_site_label_3
_geom_torsion_atom_site_label_4
_geom_torsion
Ir1 N1 C1 C5 174.3(7)
Ir1 N1 C1 C6 -16.0(9)
Ir1 N1 C2 C3 -175.3(5)
Ir1 C13 C14 C15 177.0(6)
Ir1 C13 C14 C21 -2.6(9)
Ir1 C22 C23 C24 175.2(5)
Ir1 C27 C28 C29 -62.0(5)
Ir1 C27 C28 C32 118.1(7)
Ir1 C27 C31 C30 62.3(5)
Ir1 C27 C31 C35 -124.8(7)
Ir1 C28 C29 C30 -57.6(5)
Ir1 C28 C29 C33 131.5(7)
Ir1 C29 C30 C31 -64.1(5)
Ir1 C29 C30 C34 124.0(7)
Ir1 C30 C31 C27 -64.6(5)
Ir1 C30 C31 C35 122.6(7)
O1 C6 C7 C8 156.7(8)
O1 C6 C7 C12 -22.6(10)
N1 C1 C5 C4 0.7(13)
N1 C1 C6 O1 -110.3(8)
N1 C1 C6 C7 77.4(10)
N1 C2 C3 C4 1.2(11)
C1 N1 C2 C3 1.0(10)
C1 C6 C7 C8 -31.5(11)
C1 C6 C7 C12 149.2(8)
C2 N1 C1 C5 -2.0(11)
C2 N1 C1 C6 167.7(7)
C2 C3 C4 C5 -2.5(12)
C3 C4 C5 C1 1.6(13)
C5 C1 C6 O1 59.7(11)
C5 C1 C6 C7 -112.5(10)
C6 C1 C5 C4 -169.3(8)
C6 C7 C8 C9 -177.9(7)
C6 C7 C8 C13 -2.7(11)
C6 C7 C12 C11 178.2(7)
C7 C8 C9 C10 -0.7(11)
C7 C8 C13 Ir1 -50.3(9)
C7 C8 C13 C14 124.9(8)
C8 C7 C12 C11 -1.1(11)
C8 C9 C10 C11 -0.5(12)
C8 C13 C14 C15 1.7(11)
C8 C13 C14 C21 -177.9(8)
C9 C8 C13 Ir1 124.6(7)
C9 C8 C13 C14 -60.1(10)
C9 C10 C11 C12 0.9(11)
C10 C11 C12 C7 0.0(11)
C12 C7 C8 C9 1.4(11)
C12 C7 C8 C13 176.6(7)
C13 C8 C9 C10 -175.8(7)
C13 C14 C15 C16 -71.9(11)
C13 C14 C15 C20 107.9(10)
C13 C14 C21 C22 -3.3(12)
C13 C14 C21 C26 179.1(10)
C14 C15 C16 C17 -179.6(7)
C14 C15 C20 C19 179.7(8)
C14 C21 C22 Ir1 7.6(12)
C14 C21 C22 C23 -177.2(8)
C14 C21 C26 C25 177.1(10)
C15 C14 C21 C22 177.1(8)
C15 C14 C21 C26 -0.6(16)
C15 C16 C17 C18 -0.4(13)
C16 C15 C20 C19 -0.5(13)
C16 C17 C18 C19 0.3(13)
C17 C18 C19 C20 -0.2(14)
C18 C19 C20 C15 0.4(13)
C20 C15 C16 C17 0.6(13)
C21 C14 C15 C16 107.7(10)
C21 C14 C15 C20 -72.5(11)
C21 C22 C23 C24 0.6(12)
C22 C21 C26 C25 -0.4(18)
C22 C23 C24 C25 -2.0(11)
C23 C24 C25 C26 2.1(12)
C24 C25 C26 C21 -1.0(16)
C26 C21 C22 Ir1 -174.7(9)
C26 C21 C22 C23 0.6(15)
C27 C28 C29 Ir1 61.5(5)
C27 C28 C29 C30 3.9(8)
C27 C28 C29 C33 -167.0(6)
C28 C27 C31 Ir1 -62.1(5)
C28 C27 C31 C30 0.2(8)
C28 C27 C31 C35 173.1(6)
C28 C29 C30 Ir1 60.4(5)
C28 C29 C30 C31 -3.8(8)
C28 C29 C30 C34 -175.7(7)
C29 C30 C31 Ir1 66.8(5)
C29 C30 C31 C27 2.2(8)
C29 C30 C31 C35 -170.6(6)
C31 C27 C28 Ir1 59.5(4)
C31 C27 C28 C29 -2.6(8)
C31 C27 C28 C32 177.6(7)
C32 C28 C29 Ir1 -118.6(8)
C32 C28 C29 C30 -176.2(7)
C32 C28 C29 C33 12.9(12)
C33 C29 C30 Ir1 -128.4(7)
C33 C29 C30 C31 167.5(6)
C33 C29 C30 C34 -4.4(11)
C34 C30 C31 Ir1 -121.4(7)
C34 C30 C31 C27 174.1(6)
C34 C30 C31 C35 1.2(11)
C36 C27 C28 Ir1 -129.6(7)
C36 C27 C28 C29 168.4(7)
C36 C27 C28 C32 -11.5(11)
C36 C27 C31 Ir1 127.2(7)
C36 C27 C31 C30 -170.5(7)
C36 C27 C31 C35 2.4(11)
